data_4086814
loop_
_publ_author_name
'Omann, Lukas'
'Oestreich, Martin'

_publ_section_title
;
 Catalytic Access to Indole-Fused Benzosiloles by 2-Fold Electrophilic
 C--H Silylation with Dihydrosilanes
;
_journal_issue 4
_journal_name_full Organometallics
_journal_page_first 767
_journal_paper_doi 10.1021/acs.organomet.6b00801
_journal_volume 36
_journal_year 2016
_chemical_formula_sum 'C23 H21 N Si'
_chemical_formula_weight 339.50
_chemical_name_systematic
; 
 ? 
;
_space_group_IT_number 14
_symmetry_cell_setting monoclinic
_symmetry_space_group_name_Hall '-P 2ybc'
_symmetry_space_group_name_H-M 'P 1 21/c 1'
_atom_sites_solution_hydrogens geom
_atom_sites_solution_primary direct
_atom_sites_solution_secondary difmap
_audit_creation_method 'CrysAlisPro 1.171.38.41 (Rigaku OD, 2015)'
_cell_angle_alpha 90.00
_cell_angle_beta 98.3709(19)
_cell_angle_gamma 90.00
_cell_formula_units_Z 4
_cell_length_a 10.12742(19)
_cell_length_b 12.0530(3)
_cell_length_c 15.6363(4)
_cell_measurement_reflns_used 5736
_cell_measurement_temperature 150(2)
_cell_measurement_theta_max 73.4400
_cell_measurement_theta_min 4.4090
_cell_volume 1888.32(8)
_computing_cell_refinement 'CrysAlisPro 1.171.38.41 (Rigaku OD, 2015)'
_computing_data_collection 'CrysAlisPro 1.171.38.41 (Rigaku OD, 2015)'
_computing_data_reduction 'CrysAlisPro 1.171.38.41 (Rigaku OD, 2015)'
_computing_structure_refinement 'SHELXL-97 (Sheldrick, 1997)'
_computing_structure_solution 'SHELXS-97 (Sheldrick, 1990)'
_diffrn_ambient_environment N~2~
_diffrn_ambient_temperature 150.00(10)
_diffrn_detector 'CCD plate'
_diffrn_detector_area_resol_mean 10.5435
_diffrn_detector_type Atlas
_diffrn_measured_fraction_theta_full 0.999
_diffrn_measured_fraction_theta_max 0.999
_diffrn_measurement_device 'four-circle diffractometer'
_diffrn_measurement_device_type 'SuperNova, Single source at offset, Atlas'
_diffrn_measurement_method '\w scans'
_diffrn_radiation_monochromator mirror
_diffrn_radiation_probe x-ray
_diffrn_radiation_type 'Cu K\a'
_diffrn_radiation_wavelength 1.54184
_diffrn_reflns_av_R_equivalents 0.0628
_diffrn_reflns_av_sigmaI/netI 0.0491
_diffrn_reflns_limit_h_max 12
_diffrn_reflns_limit_h_min -12
_diffrn_reflns_limit_k_max 14
_diffrn_reflns_limit_k_min -14
_diffrn_reflns_limit_l_max 18
_diffrn_reflns_limit_l_min -18
_diffrn_reflns_number 11597
_diffrn_reflns_theta_full 67.49
_diffrn_reflns_theta_max 67.49
_diffrn_reflns_theta_min 4.41
_diffrn_source 'sealed X-ray tube'
_diffrn_source_type 'SuperNova (Cu) X-ray Source'
_exptl_absorpt_coefficient_mu 1.107
_exptl_absorpt_correction_T_max 0.9467
_exptl_absorpt_correction_T_min 0.7748
_exptl_absorpt_correction_type multi-scan
_exptl_absorpt_process_details
;
CrysAlisPro 1.171.38.41 (Rigaku Oxford Diffraction, 2015)
Empirical absorption correction using spherical harmonics,
 implemented in SCALE3 ABSPACK scaling algorithm.
;
_exptl_crystal_colour colourless
_exptl_crystal_density_diffrn 1.194
_exptl_crystal_density_method 'not measured'
_exptl_crystal_description plate
_exptl_crystal_F_000 720
_exptl_crystal_size_max 0.24
_exptl_crystal_size_mid 0.15
_exptl_crystal_size_min 0.05
_refine_diff_density_max 0.634
_refine_diff_density_min -0.363
_refine_diff_density_rms 0.079
_refine_ls_extinction_method none
_refine_ls_goodness_of_fit_ref 1.070
_refine_ls_hydrogen_treatment constr
_refine_ls_matrix_type full
_refine_ls_number_parameters 228
_refine_ls_number_reflns 3406
_refine_ls_number_restraints 0
_refine_ls_restrained_S_all 1.070
_refine_ls_R_factor_all 0.0587
_refine_ls_R_factor_gt 0.0519
_refine_ls_shift/su_max 0.001
_refine_ls_shift/su_mean 0.000
_refine_ls_structure_factor_coef Fsqd
_refine_ls_weighting_details 'calc w=1/[\s^2^(Fo^2^)+(0.0711P)^2^+0.7205P] where P=(Fo^2^+2Fc^2^)/3'
_refine_ls_weighting_scheme calc
_refine_ls_wR_factor_gt 0.1336
_refine_ls_wR_factor_ref 0.1417
_reflns_number_gt 2952
_reflns_number_total 3406
_reflns_threshold_expression >2sigma(I)
_cod_data_source_file om6b00801_si_002.cif
_cod_data_source_block cu-1867
_cod_depositor_comments 'Adding full bibliography for 4086814--4086815.cif.'
_cod_original_cell_volume 1888.32(7)
_cod_original_sg_symbol_H-M P21/c
_cod_database_code 4086814

loop_
_symmetry_equiv_pos_as_xyz
'x, y, z'
'-x, y+1/2, -z+1/2'
'-x, -y, -z'
'x, -y-1/2, z-1/2'

loop_
_atom_site_label
_atom_site_type_symbol
_atom_site_fract_x
_atom_site_fract_y
_atom_site_fract_z
_atom_site_U_iso_or_equiv
_atom_site_adp_type
_atom_site_occupancy
_atom_site_symmetry_multiplicity
_atom_site_calc_flag
_atom_site_refinement_flags
Si1 Si 0.39368(5) 0.52588(5) 0.71092(3) 0.02985(19) Uani 1 1 d .
N1 N 0.44709(16) 0.28524(14) 0.55301(10) 0.0311(4) Uani 1 1 d .
C1 C 0.5599(2) 0.54440(17) 0.67197(13) 0.0323(4) Uani 1 1 d .
C2 C 0.6587(2) 0.62273(19) 0.69320(14) 0.0388(5) Uani 1 1 d .
H2A H 0.6469 0.6796 0.7335 0.047 Uiso 1 1 calc R
C3 C 0.7754(2) 0.6190(2) 0.65604(15) 0.0446(6) Uani 1 1 d .
H3A H 0.8431 0.6731 0.6710 0.054 Uiso 1 1 calc R
C4 C 0.7924(2) 0.5366(2) 0.59745(16) 0.0463(6) Uani 1 1 d .
H4A H 0.8719 0.5347 0.5719 0.056 Uiso 1 1 calc R
C5 C 0.6951(2) 0.45600(19) 0.57506(14) 0.0390(5) Uani 1 1 d .
H5A H 0.7078 0.3996 0.5346 0.047 Uiso 1 1 calc R
C6 C 0.5788(2) 0.45925(17) 0.61274(13) 0.0309(4) Uani 1 1 d .
C7 C 0.46482(19) 0.38184(16) 0.60019(12) 0.0291(4) Uani 1 1 d .
C8 C 0.35721(19) 0.40166(17) 0.64316(12) 0.0305(4) Uani 1 1 d .
C9 C 0.26561(19) 0.31194(16) 0.62055(12) 0.0301(4) Uani 1 1 d .
C10 C 0.3249(2) 0.24075(17) 0.56524(13) 0.0315(4) Uani 1 1 d .
C11 C 0.2637(2) 0.14245(18) 0.53377(14) 0.0365(5) Uani 1 1 d .
H11A H 0.3040 0.0950 0.4965 0.044 Uiso 1 1 calc R
C12 C 0.1425(2) 0.11685(19) 0.55877(14) 0.0393(5) Uani 1 1 d .
H12A H 0.1000 0.0495 0.5387 0.047 Uiso 1 1 calc R
C13 C 0.0785(2) 0.18587(19) 0.61274(14) 0.0372(5) Uani 1 1 d .
C14 C 0.1406(2) 0.28341(18) 0.64316(13) 0.0343(5) Uani 1 1 d .
H14A H 0.0986 0.3312 0.6794 0.041 Uiso 1 1 calc R
C15 C 0.5364(2) 0.23673(19) 0.49806(14) 0.0397(5) Uani 1 1 d .
H15A H 0.4996 0.1659 0.4747 0.060 Uiso 1 1 calc R
H15B H 0.6242 0.2241 0.5322 0.060 Uiso 1 1 calc R
H15C H 0.5455 0.2875 0.4503 0.060 Uiso 1 1 calc R
C16 C -0.0543(2) 0.1529(2) 0.63737(18) 0.0532(6) Uani 1 1 d .
H16A H -0.0902 0.2145 0.6679 0.080 Uiso 1 1 calc R
H16B H -0.0428 0.0877 0.6752 0.080 Uiso 1 1 calc R
H16C H -0.1165 0.1352 0.5851 0.080 Uiso 1 1 calc R
C17 C 0.2780(2) 0.64505(17) 0.68040(12) 0.0307(4) Uani 1 1 d .
C18 C 0.3030(2) 0.74999(19) 0.71661(14) 0.0403(5) Uani 1 1 d .
H18A H 0.3803 0.7611 0.7580 0.048 Uiso 1 1 calc R
C19 C 0.2184(3) 0.8379(2) 0.69390(17) 0.0488(6) Uani 1 1 d .
H19A H 0.2370 0.9085 0.7198 0.059 Uiso 1 1 calc R
C20 C 0.1056(2) 0.8228(2) 0.63291(17) 0.0463(6) Uani 1 1 d .
H20A H 0.0467 0.8831 0.6171 0.056 Uiso 1 1 calc R
C21 C 0.0794(2) 0.72007(19) 0.59535(15) 0.0414(5) Uani 1 1 d .
H21A H 0.0027 0.7099 0.5533 0.050 Uiso 1 1 calc R
C22 C 0.1637(2) 0.63233(18) 0.61857(13) 0.0346(5) Uani 1 1 d .
H22A H 0.1444 0.5619 0.5924 0.042 Uiso 1 1 calc R
C23 C 0.4120(3) 0.5017(2) 0.82963(14) 0.0463(6) Uani 1 1 d .
H23A H 0.3252 0.4817 0.8459 0.069 Uiso 1 1 calc R
H23B H 0.4450 0.5694 0.8602 0.069 Uiso 1 1 calc R
H23C H 0.4755 0.4411 0.8454 0.069 Uiso 1 1 calc R

loop_
_atom_site_aniso_label
_atom_site_aniso_U_11
_atom_site_aniso_U_22
_atom_site_aniso_U_33
_atom_site_aniso_U_23
_atom_site_aniso_U_13
_atom_site_aniso_U_12
Si1 0.0309(3) 0.0306(3) 0.0281(3) -0.0013(2) 0.0043(2) -0.0017(2)
N1 0.0336(8) 0.0295(9) 0.0308(9) -0.0018(7) 0.0066(7) -0.0015(7)
C1 0.0320(10) 0.0337(11) 0.0304(10) 0.0024(8) 0.0014(8) -0.0011(8)
C2 0.0395(11) 0.0386(12) 0.0372(11) -0.0037(9) 0.0022(9) -0.0061(9)
C3 0.0384(11) 0.0471(14) 0.0482(13) -0.0063(10) 0.0061(9) -0.0173(10)
C4 0.0372(12) 0.0550(15) 0.0491(14) -0.0055(11) 0.0142(10) -0.0138(10)
C5 0.0380(11) 0.0441(13) 0.0364(11) -0.0048(9) 0.0111(9) -0.0069(9)
C6 0.0311(10) 0.0326(11) 0.0288(10) 0.0020(8) 0.0033(7) -0.0020(8)
C7 0.0321(10) 0.0283(10) 0.0265(9) 0.0007(7) 0.0029(7) -0.0016(8)
C8 0.0308(10) 0.0310(10) 0.0297(10) 0.0022(8) 0.0046(7) 0.0000(8)
C9 0.0325(10) 0.0287(10) 0.0278(9) 0.0053(8) 0.0001(7) 0.0003(8)
C10 0.0325(10) 0.0315(11) 0.0297(10) 0.0038(8) 0.0013(8) -0.0017(8)
C11 0.0396(11) 0.0309(11) 0.0377(11) -0.0020(9) 0.0014(9) -0.0019(9)
C12 0.0404(11) 0.0334(11) 0.0422(12) 0.0012(9) -0.0006(9) -0.0101(9)
C13 0.0325(10) 0.0385(12) 0.0394(11) 0.0061(9) 0.0011(8) -0.0058(9)
C14 0.0328(10) 0.0334(11) 0.0363(11) 0.0041(8) 0.0040(8) 0.0003(8)
C15 0.0418(12) 0.0392(12) 0.0405(12) -0.0068(9) 0.0142(9) -0.0039(9)
C16 0.0404(13) 0.0551(16) 0.0655(16) -0.0037(13) 0.0128(11) -0.0156(11)
C17 0.0325(10) 0.0300(10) 0.0308(10) 0.0019(8) 0.0082(7) -0.0018(8)
C18 0.0404(11) 0.0394(12) 0.0397(12) -0.0044(9) 0.0016(9) -0.0060(10)
C19 0.0556(14) 0.0315(12) 0.0579(15) -0.0041(10) 0.0036(11) -0.0033(10)
C20 0.0458(13) 0.0321(12) 0.0603(15) 0.0094(10) 0.0056(11) 0.0044(10)
C21 0.0363(11) 0.0398(12) 0.0463(13) 0.0081(10) 0.0006(9) -0.0045(9)
C22 0.0347(10) 0.0323(11) 0.0370(11) -0.0001(9) 0.0059(8) -0.0051(9)
C23 0.0550(14) 0.0530(14) 0.0304(11) 0.0010(10) 0.0052(10) 0.0057(12)

loop_
_atom_type_symbol
_atom_type_description
_atom_type_scat_dispersion_real
_atom_type_scat_dispersion_imag
_atom_type_scat_source
C C 0.0181 0.0091 'International Tables Vol C Tables 4.2.6.8 and 6.1.1.4'
H H 0.0000 0.0000 'International Tables Vol C Tables 4.2.6.8 and 6.1.1.4'
N N 0.0311 0.0180 'International Tables Vol C Tables 4.2.6.8 and 6.1.1.4'
Si Si 0.2541 0.3302 'International Tables Vol C Tables 4.2.6.8 and 6.1.1.4'

loop_
_geom_angle_atom_site_label_1
_geom_angle_atom_site_label_2
_geom_angle_atom_site_label_3
_geom_angle
C8 Si1 C23 115.42(11)
C8 Si1 C17 114.33(9)
C23 Si1 C17 110.03(10)
C8 Si1 C1 91.39(9)
C23 Si1 C1 112.12(10)
C17 Si1 C1 112.47(9)
C7 N1 C10 107.62(16)
C7 N1 C15 127.72(17)
C10 N1 C15 124.66(17)
C2 C1 C6 119.4(2)
C2 C1 Si1 130.79(17)
C6 C1 Si1 109.77(15)
C1 C2 C3 120.5(2)
C4 C3 C2 119.7(2)
C3 C4 C5 121.2(2)
C6 C5 C4 119.1(2)
C5 C6 C1 120.10(19)
C5 C6 C7 128.31(19)
C1 C6 C7 111.59(18)
N1 C7 C8 110.88(17)
N1 C7 C6 130.17(18)
C8 C7 C6 118.91(18)
C7 C8 C9 106.09(17)
C7 C8 Si1 108.31(14)
C9 C8 Si1 145.41(16)
C14 C9 C10 118.95(19)
C14 C9 C8 134.1(2)
C10 C9 C8 106.94(17)
N1 C10 C11 129.8(2)
N1 C10 C9 108.47(17)
C11 C10 C9 121.71(19)
C12 C11 C10 117.4(2)
C11 C12 C13 123.0(2)
C14 C13 C12 118.85(19)
C14 C13 C16 120.9(2)
C12 C13 C16 120.2(2)
C13 C14 C9 120.1(2)
C18 C17 C22 117.48(19)
C18 C17 Si1 121.55(16)
C22 C17 Si1 120.96(16)
C19 C18 C17 121.6(2)
C18 C19 C20 119.7(2)
C21 C20 C19 119.8(2)
C22 C21 C20 120.3(2)
C21 C22 C17 121.1(2)

loop_
_geom_bond_atom_site_label_1
_geom_bond_atom_site_label_2
_geom_bond_distance
Si1 C8 1.840(2)
Si1 C23 1.861(2)
Si1 C17 1.871(2)
Si1 C1 1.885(2)
N1 C7 1.376(3)
N1 C10 1.387(3)
N1 C15 1.458(3)
C1 C2 1.380(3)
C1 C6 1.414(3)
C2 C3 1.392(3)
C3 C4 1.379(3)
C4 C5 1.391(3)
C5 C6 1.391(3)
C6 C7 1.475(3)
C7 C8 1.382(3)
C8 C9 1.435(3)
C9 C14 1.406(3)
C9 C10 1.413(3)
C10 C11 1.393(3)
C11 C12 1.377(3)
C12 C13 1.408(3)
C13 C14 1.384(3)
C13 C16 1.506(3)
C17 C18 1.394(3)
C17 C22 1.404(3)
C18 C19 1.376(3)
C19 C20 1.389(3)
C20 C21 1.380(3)
C21 C22 1.374(3)
